data_4037891
loop_
_publ_author_name
'Arai, Ryoga'
'Hirashima, Shin-Ichi'
'Nakano, Tatsuki'
'Kawada, Masahiro'
'Akutsu, Hiroshi'
'Nakashima, Kosuke'
'Miura, Tsuyoshi'

_publ_section_title
;
 Asymmetric Conjugate Addition of Phosphonates to Enones Using
 Cinchona-Diaminomethylenemalononitrile Organocatalysts.
;
_journal_name_full 'The Journal of organic chemistry'
_journal_paper_doi 10.1021/acs.joc.9b02553
_journal_year 2020
_chemical_absolute_configuration ad
_chemical_formula_moiety 'C22 H20 N O6 P'
_chemical_formula_sum 'C22 H20 N O6 P'
_chemical_formula_weight 425.36
_space_group_crystal_system monoclinic
_space_group_IT_number 4
_space_group_name_Hall 'P 2yb'
_space_group_name_H-M_alt 'P 1 21 1'
_atom_sites_solution_hydrogens geom
_atom_sites_solution_primary dual
_audit_creation_date 2019-09-19
_audit_creation_method
;
Olex2 1.3-alpha
(compiled 2019.09.11 svn.r3662 for OlexSys, GUI svn.r5924)
;
_audit_update_record
;
2019-09-19 # Formatted by publCIF
;
_cell_angle_alpha 90
_cell_angle_beta 103.485(4)
_cell_angle_gamma 90
_cell_formula_units_Z 2
_cell_length_a 9.700(3)
_cell_length_b 6.943(2)
_cell_length_c 15.369(5)
_cell_measurement_reflns_used 5686
_cell_measurement_temperature 89.95
_cell_measurement_theta_max 26.49
_cell_measurement_theta_min 2.27
_cell_volume 1006.5(5)
_computing_data_collection 'APEX2 V2014.11-0 (Bruker AXS Inc.,2014)'
_computing_molecular_graphics 'Platon (A.L.Spek, 2003)'
_computing_publication_material
;
pubCIF (Westrip, 2010) and enCIFer (Allen et al. 2004)
;
_computing_structure_refinement 'SHELXL-2014/7 (Sheldrick, 2014)'
_computing_structure_solution 'SHELXTL XT Intrinsic Phasing (Sheldrick, 2013)'
_diffrn_ambient_temperature 90
_diffrn_detector 'CCD area detector'
_diffrn_detector_area_resol_mean 8.333
_diffrn_detector_type 'Bruker APEX II CCD area detector'
_diffrn_measured_fraction_theta_full 0.999
_diffrn_measured_fraction_theta_max 0.995
_diffrn_measurement_device 'Bruker APEX II Ultra'
_diffrn_radiation_collimation '0.5 mm  '
_diffrn_radiation_monochromator 'Bruker Helios multilayered confocal mirror'
_diffrn_radiation_probe x-ray
_diffrn_radiation_type MoK\a
_diffrn_radiation_wavelength 0.71073
_diffrn_radiation_xray_symbol K-L~3~
_diffrn_reflns_av_R_equivalents 0.0220
_diffrn_reflns_av_unetI/netI 0.0273
_diffrn_reflns_Laue_measured_fraction_full 0.999
_diffrn_reflns_Laue_measured_fraction_max 0.995
_diffrn_reflns_limit_h_max 12
_diffrn_reflns_limit_h_min -12
_diffrn_reflns_limit_k_max 8
_diffrn_reflns_limit_k_min -8
_diffrn_reflns_limit_l_max 19
_diffrn_reflns_limit_l_min -19
_diffrn_reflns_number 10257
_diffrn_reflns_point_group_measured_fraction_full 0.995
_diffrn_reflns_point_group_measured_fraction_max 0.988
_diffrn_reflns_theta_full 25.000
_diffrn_reflns_theta_max 26.522
_diffrn_reflns_theta_min 2.159
_diffrn_source 'rotating-anode X-ray tube'
_diffrn_source_target Mo
_diffrn_source_type 'Bruker TXS fine-focus Turbo X-ray Source'
_exptl_absorpt_coefficient_mu 0.177
_exptl_absorpt_correction_T_max 0.9955
_exptl_absorpt_correction_T_min 0.9328
_exptl_absorpt_correction_type numerical
_exptl_absorpt_process_details
'SADABS-2016/2 (Bruker,2016/2) was used for absorption correction. wR2(int) was 0.0652 before and 0.0362 after correction. The Ratio of minimum to maximum transmission is 0.9370. The \l/2 correction factor is Not present.'
_exptl_crystal_colour colourless
_exptl_crystal_colour_primary colourless
_exptl_crystal_density_diffrn 1.404
_exptl_crystal_description block
_exptl_crystal_F_000 444
_exptl_crystal_recrystallization_method
'The material was recrystallised from a mixture of hesxan and ethyl acetate  by slow evaporation'
_exptl_crystal_size_max 0.289
_exptl_crystal_size_mid 0.286
_exptl_crystal_size_min 0.18
_refine_diff_density_max 0.368
_refine_diff_density_min -0.352
_refine_diff_density_rms 0.045
_refine_ls_abs_structure_details
;
 Flack x determined using 1716 quotients [(I+)-(I-)]/[(I+)+(I-)]
 (Parsons, Flack and Wagner, Acta Cryst. B69 (2013) 249-259).
;
_refine_ls_abs_structure_Flack 0.04(3)
_refine_ls_extinction_method none
_refine_ls_goodness_of_fit_ref 1.036
_refine_ls_hydrogen_treatment constr
_refine_ls_matrix_type full
_refine_ls_number_parameters 300
_refine_ls_number_reflns 4120
_refine_ls_number_restraints 451
_refine_ls_restrained_S_all 1.149
_refine_ls_R_factor_all 0.0341
_refine_ls_R_factor_gt 0.0322
_refine_ls_shift/su_max 0.000
_refine_ls_shift/su_mean 0.000
_refine_ls_structure_factor_coef Fsqd
_refine_ls_weighting_details 'w=1/[\s^2^(Fo^2^)+(0.0383P)^2^+0.5919P] where P=(Fo^2^+2Fc^2^)/3'
_refine_ls_weighting_scheme calc
_refine_ls_wR_factor_gt 0.0779
_refine_ls_wR_factor_ref 0.0796
_reflns_Friedel_coverage 0.827
_reflns_Friedel_fraction_full 0.991
_reflns_Friedel_fraction_max 0.980
_reflns_number_gt 3958
_reflns_number_total 4120
_reflns_threshold_expression 'I > 2\s(I)'
_cod_data_source_file jo9b02553_si_002.cif
_cod_data_source_block p21
_cod_original_cell_volume 1006.5(6)
_cod_database_code 4037891
_audit_contact_letter
;
 ?
;
_publcif_datablock.id {b3a48532-8a31-4878-8b8b-627efcbe4e11}

_publcif_info_exptl_table_max_cols 4
_publcif_info_exptl_table_use_headnotes n
_shelx_space_group_comment
;
The symmetry employed for this shelxl refinement is uniquely defined
by the following loop, which should always be used as a source of
symmetry information in preference to the above space-group names.
They are only intended as comments.
;
_shelx_estimated_absorpt_t_max 0.969
_shelx_estimated_absorpt_t_min 0.951
_olex2_refinement_description
;
1. Fixed Uiso
 At 1.2 times of:
  All C(H) groups, All C(H,H) groups
 At 1.5 times of:
  All C(H,H,H) groups
2. Uiso/Uaniso restraints and constraints
All non-hydrogen atoms have similar U: within 2A with sigma of 0.001 and sigma
for terminal atoms of 0.002 within 2A
All non-hydrogen atoms restrained to be isotropic: with sigma of 0.05 and sigma
for terminal atoms of 0.1
3. Others
 Sof(N1A)=Sof(O2A)=Sof(O3A)=1-FVAR(1)
 Sof(O2)=Sof(O3)=Sof(N1)=FVAR(1)
4.a Ternary CH refined with riding coordinates:
 C1(H1)
4.b Secondary CH2 refined with riding coordinates:
 C2(H2A,H2B)
4.c Aromatic/amide H refined with riding coordinates:
 C21(H21), C19(H19), C9(H9), C18(H18), C5(H5), C8(H8), C22(H22), C20(H20),
 C16(H16), C6(H6), C14(H14), C13(H13), C15(H15), C12(H12)
4.d Idealised Me refined as rotating group:
 C10(H10A,H10B,H10C)
;
_olex2_exptl_crystal_mounting_method 'The crystal was mounted on a MITIGEN holder in perfluoroether oil'
_olex2_submission_special_instructions 'No special instructions were received'

loop_
_space_group_symop_operation_xyz
'x, y, z'
'-x, y+1/2, -z'

loop_
_atom_site_label
_atom_site_type_symbol
_atom_site_fract_x
_atom_site_fract_y
_atom_site_fract_z
_atom_site_U_iso_or_equiv
_atom_site_adp_type
_atom_site_occupancy
_atom_site_site_symmetry_order
_atom_site_calc_flag
_atom_site_refinement_flags_posn
_atom_site_refinement_flags_adp
_atom_site_refinement_flags_occupancy
_atom_site_disorder_assembly
_atom_site_disorder_group
P1 P 0.30100(7) 0.41959(11) 0.36356(4) 0.01368(16) Uani 1 1 d . U . . .
O1 O 0.0600(2) 0.2515(3) 0.56633(13) 0.0185(4) Uani 1 1 d . U . . .
O4 O 0.3837(2) 0.5917(3) 0.39839(13) 0.0159(4) Uani 1 1 d . U . . .
O6 O 0.3914(2) 0.2498(3) 0.33483(14) 0.0218(4) Uani 1 1 d . U . . .
O2 O 0.3079(15) 0.2472(18) 1.0187(11) 0.0204(11) Uani 0.471(15) 1 d . U P A 1
O5 O 0.1758(2) 0.4542(3) 0.27632(13) 0.0216(4) Uani 1 1 d . U . . .
O3 O 0.5320(7) 0.2065(16) 1.0044(5) 0.0237(10) Uani 0.471(15) 1 d . U P A 1
N1 N 0.4048(16) 0.2286(15) 0.9738(10) 0.0200(7) Uani 0.471(15) 1 d . U P A 1
C2 C 0.2859(3) 0.2990(4) 0.53192(17) 0.0129(4) Uani 1 1 d . U . . .
H2A H 0.356521 0.193584 0.540545 0.015 Uiso 1 1 calc R U . . .
H2B H 0.337552 0.422056 0.546674 0.015 Uiso 1 1 calc R U . . .
C11 C 0.1790(3) 0.5816(5) 0.20644(19) 0.0179(4) Uani 1 1 d . U . . .
C21 C 0.7795(3) 0.2894(4) 0.3807(2) 0.0198(5) Uani 1 1 d . U . . .
H21 H 0.859061 0.295956 0.430207 0.024 Uiso 1 1 calc R U . . .
C19 C 0.6842(3) 0.2741(4) 0.22163(19) 0.0170(5) Uani 1 1 d . U . . .
H19 H 0.698637 0.271408 0.162590 0.020 Uiso 1 1 calc R U . . .
C9 C 0.3950(3) 0.2609(4) 0.73101(18) 0.0148(4) Uani 1 1 d . U . . .
H9 H 0.459760 0.261579 0.693215 0.018 Uiso 1 1 calc R U . . .
C3 C 0.1873(3) 0.2691(4) 0.59431(17) 0.0134(4) Uani 1 1 d . U . . .
C18 C 0.5469(3) 0.2655(4) 0.23471(18) 0.0172(5) Uani 1 1 d . U . . .
H18 H 0.467191 0.256462 0.185386 0.021 Uiso 1 1 calc R U . . .
C17 C 0.5299(3) 0.2704(4) 0.32187(19) 0.0175(4) Uani 1 1 d . U . . .
C5 C 0.1538(3) 0.2682(4) 0.74952(18) 0.0159(4) Uani 1 1 d . U . . .
H5 H 0.054789 0.273032 0.723828 0.019 Uiso 1 1 calc R U . . .
C4 C 0.2494(3) 0.2670(4) 0.69384(17) 0.0137(4) Uani 1 1 d . U . . .
C8 C 0.4452(3) 0.2540(5) 0.82334(18) 0.0171(5) Uani 1 1 d . U . . .
H8 H 0.544092 0.248460 0.849387 0.021 Uiso 1 1 calc R U . . .
C1 C 0.2028(3) 0.3026(4) 0.43400(18) 0.0133(4) Uani 1 1 d . U . . .
H1 H 0.115548 0.381219 0.431493 0.016 Uiso 1 1 calc R U . . .
C10 C 0.1535(3) 0.1003(4) 0.39943(19) 0.0171(6) Uani 1 1 d . U . . .
H10A H 0.110573 0.106452 0.335116 0.026 Uiso 1 1 calc R U . . .
H10B H 0.083511 0.052537 0.431000 0.026 Uiso 1 1 calc R U . . .
H10C H 0.235141 0.012984 0.410149 0.026 Uiso 1 1 calc R U . . .
C7 C 0.3480(3) 0.2553(5) 0.87657(18) 0.0180(4) Uani 1 1 d . U . . .
C22 C 0.6431(3) 0.2827(4) 0.39496(19) 0.0184(5) Uani 1 1 d . U . . .
H22 H 0.628340 0.286495 0.453901 0.022 Uiso 1 1 calc R U . . .
C20 C 0.7995(3) 0.2867(4) 0.29375(19) 0.0184(5) Uani 1 1 d . U . . .
H20 H 0.892636 0.293366 0.284081 0.022 Uiso 1 1 calc R U . . .
C16 C 0.1440(3) 0.5095(5) 0.1201(2) 0.0198(5) Uani 1 1 d . U . . .
H16 H 0.125277 0.376125 0.109727 0.024 Uiso 1 1 calc R U . . .
C6 C 0.2023(3) 0.2625(5) 0.84183(18) 0.0168(5) Uani 1 1 d . U . . .
H6 H 0.138170 0.263471 0.880021 0.020 Uiso 1 1 calc R U . . .
C14 C 0.1633(3) 0.8290(5) 0.0639(2) 0.0230(5) Uani 1 1 d . U . . .
H14 H 0.157969 0.914105 0.014848 0.028 Uiso 1 1 calc R U . . .
C13 C 0.1978(3) 0.8994(5) 0.1508(2) 0.0223(5) Uani 1 1 d . U . . .
H13 H 0.215681 1.033051 0.160998 0.027 Uiso 1 1 calc R U . . .
C15 C 0.1366(3) 0.6353(5) 0.0490(2) 0.0221(5) Uani 1 1 d . U . . .
H15 H 0.112913 0.587396 -0.010503 0.026 Uiso 1 1 calc R U . . .
C12 C 0.2065(3) 0.7753(5) 0.2233(2) 0.0191(5) Uani 1 1 d . U . . .
H12 H 0.230832 0.822772 0.282932 0.023 Uiso 1 1 calc R U . . .
N1A N 0.3983(14) 0.2589(13) 0.9747(9) 0.0200(7) Uani 0.529(15) 1 d . U P A 2
O2A O 0.3218(13) 0.2175(15) 1.0227(10) 0.0205(10) Uani 0.529(15) 1 d . U P A 2
O3A O 0.5277(7) 0.2837(14) 1.0049(4) 0.0241(9) Uani 0.529(15) 1 d . U P A 2

loop_
_atom_site_aniso_label
_atom_site_aniso_U_11
_atom_site_aniso_U_22
_atom_site_aniso_U_33
_atom_site_aniso_U_23
_atom_site_aniso_U_13
_atom_site_aniso_U_12
P1 0.0147(3) 0.0162(3) 0.0109(3) -0.0006(3) 0.0044(2) -0.0032(3)
O1 0.0145(9) 0.0253(10) 0.0159(9) 0.0014(9) 0.0039(7) 0.0032(9)
O4 0.0162(9) 0.0169(10) 0.0146(9) -0.0001(8) 0.0035(7) -0.0014(8)
O6 0.0193(8) 0.0204(8) 0.0286(8) -0.0072(8) 0.0116(7) -0.0057(7)
O2 0.024(2) 0.026(2) 0.0130(16) 0.001(2) 0.0074(15) 0.0036(19)
O5 0.0218(8) 0.0248(9) 0.0156(8) 0.0052(7) -0.0009(7) -0.0077(7)
O3 0.0238(16) 0.029(2) 0.0165(14) 0.001(2) 0.0011(13) 0.001(2)
N1 0.0218(11) 0.0245(15) 0.0140(10) 0.0003(13) 0.0045(9) 0.0001(13)
C2 0.0136(9) 0.0134(10) 0.0120(9) -0.0006(8) 0.0037(8) 0.0003(8)
C11 0.0167(8) 0.0213(9) 0.0157(8) 0.0029(8) 0.0038(7) -0.0009(8)
C21 0.0209(10) 0.0148(10) 0.0214(10) -0.0014(9) 0.0001(8) 0.0011(9)
C19 0.0184(9) 0.0160(10) 0.0177(9) -0.0014(9) 0.0065(8) 0.0009(9)
C9 0.0148(9) 0.0164(9) 0.0141(9) -0.0006(9) 0.0051(8) -0.0004(9)
C3 0.0141(9) 0.0135(9) 0.0133(9) 0.0001(8) 0.0042(8) 0.0019(8)
C18 0.0181(9) 0.0156(9) 0.0179(9) -0.0022(9) 0.0044(8) -0.0002(9)
C17 0.0181(8) 0.0152(9) 0.0209(9) -0.0039(8) 0.0080(7) -0.0024(8)
C5 0.0155(9) 0.0178(9) 0.0152(9) 0.0000(9) 0.0050(8) 0.0007(9)
C4 0.0148(8) 0.0138(8) 0.0132(8) 0.0000(8) 0.0046(7) 0.0009(8)
C8 0.0164(9) 0.0207(10) 0.0144(9) -0.0004(9) 0.0040(8) -0.0009(9)
C1 0.0135(8) 0.0155(9) 0.0117(8) -0.0012(8) 0.0045(7) -0.0015(8)
C10 0.0181(13) 0.0183(13) 0.0147(12) -0.0019(11) 0.0037(10) -0.0036(11)
C7 0.0195(8) 0.0215(10) 0.0133(8) -0.0003(8) 0.0046(7) -0.0009(8)
C22 0.0226(10) 0.0141(10) 0.0183(9) -0.0016(9) 0.0043(8) -0.0004(9)
C20 0.0174(9) 0.0162(10) 0.0218(10) -0.0014(9) 0.0046(8) 0.0011(9)
C16 0.0200(10) 0.0214(10) 0.0169(10) 0.0014(9) 0.0021(8) 0.0007(9)
C6 0.0172(9) 0.0202(10) 0.0146(9) -0.0006(9) 0.0066(8) 0.0002(9)
C14 0.0203(10) 0.0255(11) 0.0221(10) 0.0078(9) 0.0028(9) 0.0002(9)
C13 0.0188(10) 0.0218(11) 0.0255(10) 0.0045(10) 0.0031(9) 0.0014(9)
C15 0.0216(10) 0.0261(11) 0.0177(10) 0.0027(9) 0.0031(9) 0.0015(9)
C12 0.0161(9) 0.0213(10) 0.0203(9) 0.0007(9) 0.0049(8) 0.0021(9)
N1A 0.0217(11) 0.0244(15) 0.0140(10) 0.0002(13) 0.0042(9) 0.0000(13)
O2A 0.0238(19) 0.026(2) 0.0136(15) 0.0018(19) 0.0073(15) 0.0029(18)
O3A 0.0244(14) 0.029(2) 0.0169(13) -0.0013(19) 0.0011(12) -0.0031(19)

loop_
_atom_type_symbol
_atom_type_description
_atom_type_scat_dispersion_real
_atom_type_scat_dispersion_imag
_atom_type_scat_source
C C 0.0033 0.0016 'International Tables Vol C Tables 4.2.6.8 and 6.1.1.4'
H H 0.0000 0.0000 'International Tables Vol C Tables 4.2.6.8 and 6.1.1.4'
N N 0.0061 0.0033 'International Tables Vol C Tables 4.2.6.8 and 6.1.1.4'
O O 0.0106 0.0060 'International Tables Vol C Tables 4.2.6.8 and 6.1.1.4'
P P 0.1023 0.0942 'International Tables Vol C Tables 4.2.6.8 and 6.1.1.4'

loop_
_geom_angle_atom_site_label_1
_geom_angle_atom_site_label_2
_geom_angle_atom_site_label_3
_geom_angle
O4 P1 O6 114.45(12)
O4 P1 O5 115.19(12)
O4 P1 C1 118.04(12)
O6 P1 O5 103.76(12)
O6 P1 C1 103.69(13)
O5 P1 C1 99.63(12)
C17 O6 P1 124.66(19)
C11 O5 P1 126.13(19)
O2 N1 C7 112.3(13)
O3 N1 O2 126.9(15)
O3 N1 C7 120.5(12)
H2A C2 H2B 108.0
C3 C2 H2A 109.4
C3 C2 H2B 109.4
C3 C2 C1 111.0(2)
C1 C2 H2A 109.4
C1 C2 H2B 109.4
C16 C11 O5 117.6(3)
C16 C11 C12 121.6(3)
C12 C11 O5 120.6(3)
C22 C21 H21 120.0
C22 C21 C20 120.0(3)
C20 C21 H21 120.0
C18 C19 H19 119.7
C20 C19 H19 119.7
C20 C19 C18 120.6(3)
C4 C9 H9 120.0
C8 C9 H9 120.0
C8 C9 C4 120.0(2)
O1 C3 C2 121.9(2)
O1 C3 C4 119.4(2)
C4 C3 C2 118.7(2)
C19 C18 H18 121.0
C17 C18 C19 118.1(3)
C17 C18 H18 121.0
C18 C17 O6 117.7(2)
C22 C17 O6 119.7(2)
C22 C17 C18 122.5(3)
C4 C5 H5 119.7
C6 C5 H5 119.7
C6 C5 C4 120.6(2)
C9 C4 C3 122.9(2)
C9 C4 C5 120.1(2)
C5 C4 C3 117.1(2)
C9 C8 H8 120.7
C7 C8 C9 118.6(3)
C7 C8 H8 120.7
P1 C1 H1 107.1
C2 C1 P1 111.60(18)
C2 C1 H1 107.1
C2 C1 C10 112.0(2)
C10 C1 P1 111.77(19)
C10 C1 H1 107.1
C1 C10 H10A 109.5
C1 C10 H10B 109.5
C1 C10 H10C 109.5
H10A C10 H10B 109.5
H10A C10 H10C 109.5
H10B C10 H10C 109.5
C8 C7 N1 116.9(6)
C8 C7 C6 123.0(3)
C8 C7 N1A 119.8(6)
C6 C7 N1 119.9(6)
C6 C7 N1A 117.2(6)
C21 C22 H22 120.7
C17 C22 C21 118.7(3)
C17 C22 H22 120.7
C21 C20 H20 119.9
C19 C20 C21 120.1(3)
C19 C20 H20 119.9
C11 C16 H16 120.5
C11 C16 C15 118.9(3)
C15 C16 H16 120.5
C5 C6 C7 117.8(2)
C5 C6 H6 121.1
C7 C6 H6 121.1
C13 C14 H14 120.1
C15 C14 H14 120.1
C15 C14 C13 119.8(3)
C14 C13 H13 119.8
C14 C13 C12 120.5(3)
C12 C13 H13 119.8
C16 C15 H15 119.7
C14 C15 C16 120.7(3)
C14 C15 H15 119.7
C11 C12 C13 118.5(3)
C11 C12 H12 120.8
C13 C12 H12 120.8
O2A N1A C7 121.5(13)
O2A N1A O3A 121.4(13)
O3A N1A C7 116.6(10)

loop_
_geom_bond_atom_site_label_1
_geom_bond_atom_site_label_2
_geom_bond_distance
P1 O4 1.469(2)
P1 O6 1.592(2)
P1 O5 1.603(2)
P1 C1 1.794(3)
O1 C3 1.215(3)
O6 C17 1.410(3)
O2 N1 1.29(3)
O5 C11 1.397(4)
O3 N1 1.223(15)
N1 C7 1.479(16)
C2 H2A 0.9900
C2 H2B 0.9900
C2 C3 1.518(4)
C2 C1 1.533(4)
C11 C16 1.384(4)
C11 C12 1.384(5)
C21 H21 0.9500
C21 C22 1.391(4)
C21 C20 1.394(4)
C19 H19 0.9500
C19 C18 1.394(4)
C19 C20 1.382(4)
C9 H9 0.9500
C9 C4 1.395(4)
C9 C8 1.390(4)
C3 C4 1.508(4)
C18 H18 0.9500
C18 C17 1.388(4)
C17 C22 1.378(4)
C5 H5 0.9500
C5 C4 1.401(4)
C5 C6 1.387(4)
C8 H8 0.9500
C8 C7 1.385(4)
C1 H1 1.0000
C1 C10 1.538(4)
C10 H10A 0.9800
C10 H10B 0.9800
C10 H10C 0.9800
C7 C6 1.390(4)
C7 N1A 1.474(14)
C22 H22 0.9500
C20 H20 0.9500
C16 H16 0.9500
C16 C15 1.387(4)
C6 H6 0.9500
C14 H14 0.9500
C14 C13 1.388(5)
C14 C15 1.379(5)
C13 H13 0.9500
C13 C12 1.396(4)
C15 H15 0.9500
C12 H12 0.9500
N1A O2A 1.20(2)
N1A O3A 1.245(14)

loop_
_geom_torsion_atom_site_label_1
_geom_torsion_atom_site_label_2
_geom_torsion_atom_site_label_3
_geom_torsion_atom_site_label_4
_geom_torsion
P1 O6 C17 C18 -107.5(3)
P1 O6 C17 C22 76.4(3)
P1 O5 C11 C16 128.2(3)
P1 O5 C11 C12 -56.2(4)
O1 C3 C4 C9 171.3(3)
O1 C3 C4 C5 -7.6(4)
O4 P1 O6 C17 -14.9(3)
O4 P1 O5 C11 35.7(3)
O4 P1 C1 C2 -39.3(2)
O4 P1 C1 C10 -165.56(18)
O6 P1 O5 C11 -90.2(3)
O6 P1 C1 C2 88.4(2)
O6 P1 C1 C10 -37.8(2)
O6 C17 C22 C21 175.6(3)
O2 N1 C7 C8 174.8(9)
O2 N1 C7 C6 -11.0(13)
O5 P1 O6 C17 111.4(2)
O5 P1 C1 C2 -164.73(19)
O5 P1 C1 C10 69.0(2)
O5 C11 C16 C15 175.6(3)
O5 C11 C12 C13 -175.1(2)
O3 N1 C7 C8 0.0(11)
O3 N1 C7 C6 174.1(7)
N1 C7 C6 C5 -173.6(5)
C2 C3 C4 C9 -10.3(4)
C2 C3 C4 C5 170.7(3)
C11 C16 C15 C14 -0.2(5)
C19 C18 C17 O6 -176.2(3)
C19 C18 C17 C22 -0.2(5)
C9 C8 C7 N1 174.2(5)
C9 C8 C7 C6 0.3(5)
C9 C8 C7 N1A -176.6(5)
C3 C2 C1 P1 159.33(19)
C3 C2 C1 C10 -74.5(3)
C18 C19 C20 C21 0.4(5)
C18 C17 C22 C21 -0.3(5)
C4 C9 C8 C7 -0.7(5)
C4 C5 C6 C7 -0.1(4)
C8 C9 C4 C3 -178.3(3)
C8 C9 C4 C5 0.7(4)
C8 C7 C6 C5 0.1(5)
C8 C7 N1A O2A -163.1(10)
C8 C7 N1A O3A 8.3(9)
C1 P1 O6 C17 -144.9(2)
C1 P1 O5 C11 163.0(2)
C1 C2 C3 O1 0.0(4)
C1 C2 C3 C4 -178.3(2)
C22 C21 C20 C19 -1.0(4)
C20 C21 C22 C17 1.0(4)
C20 C19 C18 C17 0.2(4)
C16 C11 C12 C13 0.2(4)
C6 C5 C4 C9 -0.3(4)
C6 C5 C4 C3 178.7(3)
C6 C7 N1A O2A 19.8(13)
C6 C7 N1A O3A -168.7(6)
C14 C13 C12 C11 -0.4(4)
C13 C14 C15 C16 0.0(5)
C15 C14 C13 C12 0.3(5)
C12 C11 C16 C15 0.1(5)
N1A C7 C6 C5 177.1(5)

loop_
_publcif_info_datablock.id
_publcif_info_datablock.publ_exptl
_publcif_info_datablock.publ_geom
_publcif_info_datablock.structure
{b3a48532-8a31-4878-8b8b-627efcbe4e11} y y y

loop_
_publcif_info_cif.paper_type
EX

loop_
_publcif_info_exptl_table_extra_item
sin_theta_over_lambda_max
